data_7025889
loop_
_publ_author_name
'Wang, Jiao'
'Pan, Yingli'
'Chen, Jiangfang'
'Gu, Jiansheng'
'Zhang, Yong'
'Jia, Dingxian'

_publ_section_title
;
 Investigating metal size effects in the Ln/As/Se/amine (Ln = lanthanide
 excluding Pm, amine = en, dien, en+trien) systems: solvothermal syntheses
 and characterizations of lanthanide selenidoarsenates.
;
_journal_issue 30
_journal_name_full 'Dalton transactions (Cambridge, England : 2003)'
_journal_page_first 7066
_journal_page_last 7072
_journal_paper_doi 10.1039/c0dt00040j
_journal_volume 39
_journal_year 2010
_chemical_formula_moiety 'C8 H26 As La N6 Se4'
_chemical_formula_sum 'C8 H26 As La N6 Se4'
_chemical_formula_weight 736.02
_chemical_name_systematic
;
?
;
_space_group_IT_number 61
_symmetry_cell_setting orthorhombic
_symmetry_Int_Tables_number 61
_symmetry_space_group_name_Hall '-P 2ac 2ab'
_symmetry_space_group_name_H-M 'P b c a'
_atom_sites_solution_hydrogens geom
_atom_sites_solution_primary direct
_atom_sites_solution_secondary difmap
_audit_creation_method SHELXL-97
_cell_angle_alpha 90.00
_cell_angle_beta 90.00
_cell_angle_gamma 90.00
_cell_formula_units_Z 8
_cell_length_a 8.8148(12)
_cell_length_b 16.607(2)
_cell_length_c 26.767(4)
_cell_measurement_reflns_used 11555
_cell_measurement_temperature 223(2)
_cell_measurement_theta_max 25.35
_cell_measurement_theta_min 3.03
_cell_volume 3918.4(9)
_computing_cell_refinement CrystalClear
_computing_data_collection CrystalClear
_computing_data_reduction CrystalStructure
_computing_structure_refinement 'SHELXL-97 (Sheldrick, 1997)'
_computing_structure_solution 'SHELXS-97 (Sheldrick, 1990)'
_diffrn_ambient_temperature 223(2)
_diffrn_detector_area_resol_mean 14.63
_diffrn_measured_fraction_theta_full 0.998
_diffrn_measured_fraction_theta_max 0.998
_diffrn_measurement_device_type 'Rigaku Saturn'
_diffrn_measurement_method \w
_diffrn_radiation_monochromator graphite
_diffrn_radiation_source 'fine-focus sealed tube'
_diffrn_radiation_type MoK\a
_diffrn_radiation_wavelength 0.71073
_diffrn_reflns_av_R_equivalents 0.1296
_diffrn_reflns_av_sigmaI/netI 0.0596
_diffrn_reflns_limit_h_max 10
_diffrn_reflns_limit_h_min -9
_diffrn_reflns_limit_k_max 19
_diffrn_reflns_limit_k_min -20
_diffrn_reflns_limit_l_max 32
_diffrn_reflns_limit_l_min -31
_diffrn_reflns_number 31570
_diffrn_reflns_theta_full 25.34
_diffrn_reflns_theta_max 25.34
_diffrn_reflns_theta_min 3.03
_exptl_absorpt_coefficient_mu 11.280
_exptl_absorpt_correction_T_max 0.2113
_exptl_absorpt_correction_T_min 0.0706
_exptl_absorpt_correction_type multi-scan
_exptl_absorpt_process_details 'Jacobson, R. (1998) Private communication'
_exptl_crystal_colour Red
_exptl_crystal_density_diffrn 2.400
_exptl_crystal_density_method 'not measured'
_exptl_crystal_description Block
_exptl_crystal_F_000 2624
_exptl_crystal_size_max 0.50
_exptl_crystal_size_mid 0.20
_exptl_crystal_size_min 0.20
_refine_diff_density_max 0.820
_refine_diff_density_min -1.088
_refine_diff_density_rms 0.200
_refine_ls_extinction_method none
_refine_ls_goodness_of_fit_ref 1.153
_refine_ls_hydrogen_treatment constr
_refine_ls_matrix_type full
_refine_ls_number_parameters 182
_refine_ls_number_reflns 3589
_refine_ls_number_restraints 8
_refine_ls_restrained_S_all 1.156
_refine_ls_R_factor_all 0.0594
_refine_ls_R_factor_gt 0.0473
_refine_ls_shift/su_max 0.001
_refine_ls_shift/su_mean 0.000
_refine_ls_structure_factor_coef Fsqd
_refine_ls_weighting_details 'calc w=1/[\s^2^(Fo^2^)+(0.0253P)^2^+36.6483P] where P=(Fo^2^+2Fc^2^)/3'
_refine_ls_weighting_scheme calc
_refine_ls_wR_factor_gt 0.1066
_refine_ls_wR_factor_ref 0.1106
_reflns_number_gt 3159
_reflns_number_total 3589
_reflns_threshold_expression >2sigma(I)
_cod_data_source_file c0dt00040j.txt
_cod_data_source_block complex_2a
_cod_original_cell_volume 3918.3(10)
_cod_database_code 7025889

loop_
_symmetry_equiv_pos_as_xyz
'x, y, z'
'-x+1/2, y+1/2, z'
'x, -y+1/2, z+1/2'
'-x+1/2, -y, z+1/2'
'-x, -y, -z'
'x-1/2, -y-1/2, -z'
'-x, y-1/2, -z-1/2'
'x-1/2, y, -z-1/2'

loop_
_atom_site_label
_atom_site_type_symbol
_atom_site_fract_x
_atom_site_fract_y
_atom_site_fract_z
_atom_site_U_iso_or_equiv
_atom_site_adp_type
_atom_site_occupancy
_atom_site_symmetry_multiplicity
_atom_site_calc_flag
_atom_site_refinement_flags
As1 As 0.49237(11) 0.26635(6) 0.38012(4) 0.0251(2) Uani 1 1 d .
Se1 Se 0.33442(11) 0.33468(6) 0.43456(4) 0.0308(3) Uani 1 1 d .
Se2 Se 0.34374(12) 0.16375(7) 0.34911(4) 0.0361(3) Uani 1 1 d .
Se3 Se 0.69597(11) 0.21749(7) 0.42485(4) 0.0364(3) Uani 1 1 d .
Se4 Se 0.57001(12) 0.34852(7) 0.31598(4) 0.0363(3) Uani 1 1 d .
La1 La 0.04424(6) 0.25773(3) 0.38294(2) 0.02266(16) Uani 1 1 d .
N1 N -0.0811(10) 0.4048(5) 0.3696(3) 0.038(2) Uani 1 1 d .
H1 H -0.1830 0.3972 0.3668 0.045 Uiso 1 1 calc R
N2 N -0.0315(9) 0.3368(5) 0.4674(3) 0.037(2) Uani 1 1 d .
H2A H -0.0895 0.3043 0.4863 0.045 Uiso 1 1 calc R
H2B H 0.0537 0.3476 0.4847 0.045 Uiso 1 1 calc R
N3 N 0.1673(10) 0.3487(5) 0.3112(3) 0.039(2) Uani 1 1 d .
H3A H 0.2686 0.3425 0.3124 0.047 Uiso 1 1 calc R
H3B H 0.1356 0.3298 0.2815 0.047 Uiso 1 1 calc R
N4 N -0.0288(11) 0.1028(5) 0.3679(3) 0.040(2) Uani 1 1 d D
N5 N -0.1015(10) 0.2223(5) 0.2960(3) 0.041(2) Uani 1 1 d .
H5A H -0.1869 0.2520 0.2949 0.049 Uiso 1 1 calc R
H5B H -0.0422 0.2387 0.2707 0.049 Uiso 1 1 calc R
N6 N 0.0949(11) 0.1565(5) 0.4582(3) 0.045(2) Uani 1 1 d .
H6A H 0.1929 0.1618 0.4670 0.054 Uiso 1 1 calc R
H6B H 0.0390 0.1734 0.4843 0.054 Uiso 1 1 calc R
C1 C -0.0574(17) 0.4549(7) 0.4135(5) 0.061(4) Uani 1 1 d .
H1A H -0.1108 0.5055 0.4095 0.073 Uiso 1 1 calc R
H1B H 0.0499 0.4665 0.4172 0.073 Uiso 1 1 calc R
C2 C -0.1138(15) 0.4127(7) 0.4586(5) 0.055(4) Uani 1 1 d .
H2C H -0.1020 0.4475 0.4874 0.066 Uiso 1 1 calc R
H2D H -0.2211 0.4013 0.4546 0.066 Uiso 1 1 calc R
C3 C -0.0297(13) 0.4453(7) 0.3219(5) 0.053(3) Uani 1 1 d .
H3C H -0.0862 0.4235 0.2939 0.063 Uiso 1 1 calc R
H3D H -0.0512 0.5025 0.3239 0.063 Uiso 1 1 calc R
C4 C 0.1339(14) 0.4334(7) 0.3134(5) 0.049(3) Uani 1 1 d .
H4A H 0.1635 0.4589 0.2823 0.059 Uiso 1 1 calc R
H4B H 0.1911 0.4581 0.3403 0.059 Uiso 1 1 calc R
C5A C -0.130(4) 0.0791(15) 0.3282(9) 0.074(4) Uani 0.50 1 d PD
C5B C -0.048(3) 0.0826(14) 0.3146(7) 0.074(4) Uani 0.50 1 d PD
C6 C -0.1436(19) 0.1380(7) 0.2865(5) 0.074(4) Uani 1 1 d D
C7A C -0.033(3) 0.0461(14) 0.4097(8) 0.052(6) Uani 0.50 1 d PD
C7B C 0.047(3) 0.0450(13) 0.3996(7) 0.052(6) Uani 0.50 1 d PD
C8 C 0.066(2) 0.0722(7) 0.4520(4) 0.071(5) Uani 1 1 d D

loop_
_atom_site_aniso_label
_atom_site_aniso_U_11
_atom_site_aniso_U_22
_atom_site_aniso_U_33
_atom_site_aniso_U_23
_atom_site_aniso_U_13
_atom_site_aniso_U_12
As1 0.0208(5) 0.0321(6) 0.0225(5) -0.0003(4) 0.0007(4) -0.0016(4)
Se1 0.0251(5) 0.0385(6) 0.0287(6) -0.0081(5) 0.0014(4) -0.0014(5)
Se2 0.0316(6) 0.0328(6) 0.0438(7) -0.0123(5) 0.0022(5) -0.0028(5)
Se3 0.0239(5) 0.0523(7) 0.0331(6) 0.0082(5) -0.0004(4) 0.0035(5)
Se4 0.0326(6) 0.0467(7) 0.0295(6) 0.0076(5) 0.0028(5) -0.0056(5)
La1 0.0227(3) 0.0231(3) 0.0222(3) 0.0007(2) -0.0011(2) -0.0012(2)
N1 0.031(5) 0.038(5) 0.044(6) -0.002(4) -0.006(4) -0.003(4)
N2 0.023(4) 0.053(6) 0.036(5) -0.008(4) -0.003(4) -0.003(4)
N3 0.046(6) 0.031(5) 0.039(5) 0.001(4) -0.003(4) -0.003(4)
N4 0.060(6) 0.035(5) 0.025(5) 0.007(4) -0.004(4) -0.010(5)
N5 0.042(5) 0.048(6) 0.032(5) 0.003(4) 0.003(4) 0.000(5)
N6 0.052(6) 0.048(6) 0.034(5) 0.004(4) -0.006(5) 0.001(5)
C1 0.073(10) 0.039(7) 0.070(10) -0.009(7) 0.000(8) 0.004(7)
C2 0.065(9) 0.045(8) 0.055(8) -0.011(6) 0.027(7) 0.004(7)
C3 0.046(8) 0.043(7) 0.070(9) 0.021(6) -0.010(7) 0.002(6)
C4 0.060(8) 0.043(7) 0.045(7) 0.005(6) 0.009(6) -0.006(6)
C5A 0.122(12) 0.044(6) 0.057(8) 0.007(5) -0.034(8) -0.040(7)
C5B 0.122(12) 0.044(6) 0.057(8) 0.007(5) -0.034(8) -0.040(7)
C6 0.122(12) 0.044(6) 0.057(8) 0.007(5) -0.034(8) -0.040(7)
C7A 0.034(14) 0.040(8) 0.082(14) 0.017(9) -0.040(13) -0.016(13)
C7B 0.034(14) 0.040(8) 0.082(14) 0.017(9) -0.040(13) -0.016(13)
C8 0.143(15) 0.030(7) 0.040(8) 0.010(6) -0.012(9) -0.008(8)

loop_
_atom_type_symbol
_atom_type_description
_atom_type_scat_dispersion_real
_atom_type_scat_dispersion_imag
_atom_type_scat_source
C C 0.0033 0.0016 'International Tables Vol C Tables 4.2.6.8 and 6.1.1.4'
H H 0.0000 0.0000 'International Tables Vol C Tables 4.2.6.8 and 6.1.1.4'
N N 0.0061 0.0033 'International Tables Vol C Tables 4.2.6.8 and 6.1.1.4'
La La -0.2871 2.4523 'International Tables Vol C Tables 4.2.6.8 and 6.1.1.4'
Se Se -0.0929 2.2259 'International Tables Vol C Tables 4.2.6.8 and 6.1.1.4'
As As 0.0499 2.0058 'International Tables Vol C Tables 4.2.6.8 and 6.1.1.4'

loop_
_geom_angle_atom_site_label_1
_geom_angle_atom_site_label_2
_geom_angle_atom_site_label_3
_geom_angle
_geom_angle_site_symmetry_3
Se4 As1 Se2 109.84(6) .
Se4 As1 Se3 111.43(6) .
Se2 As1 Se3 111.69(6) .
Se4 As1 Se1 111.02(6) .
Se2 As1 Se1 104.33(5) .
Se3 As1 Se1 108.32(5) .
As1 Se1 La1 90.77(4) .
As1 Se2 La1 90.37(4) .
As1 Se3 La1 118.12(5) 1_655
N6 La1 N3 146.4(3) .
N6 La1 N4 63.1(3) .
N3 La1 N4 122.1(3) .
N6 La1 N2 73.4(3) .
N3 La1 N2 115.3(3) .
N4 La1 N2 122.2(3) .
N6 La1 N1 137.7(3) .
N3 La1 N1 63.9(3) .
N4 La1 N1 138.4(3) .
N2 La1 N1 64.5(3) .
N6 La1 N5 126.1(3) .
N3 La1 N5 72.5(3) .
N4 La1 N5 63.3(3) .
N2 La1 N5 134.8(3) .
N1 La1 N5 83.6(3) .
N6 La1 Se1 77.9(2) .
N3 La1 Se1 76.01(19) .
N4 La1 Se1 130.14(19) .
N2 La1 Se1 68.84(18) .
N1 La1 Se1 91.33(19) .
N5 La1 Se1 147.05(19) .
N6 La1 Se2 76.6(2) .
N3 La1 Se2 74.78(19) .
N4 La1 Se2 71.8(2) .
N2 La1 Se2 132.77(18) .
N1 La1 Se2 137.78(19) .
N5 La1 Se2 92.4(2) .
Se1 La1 Se2 69.79(3) .
N6 La1 Se3 76.9(2) 1_455
N3 La1 Se3 136.7(2) 1_455
N4 La1 Se3 68.7(2) 1_455
N2 La1 Se3 65.67(18) 1_455
N1 La1 Se3 81.35(19) 1_455
N5 La1 Se3 79.02(19) 1_455
Se1 La1 Se3 132.49(3) 1_455
Se2 La1 Se3 139.22(3) 1_455
C1 N1 C3 112.6(9) .
C1 N1 La1 110.5(7) .
C3 N1 La1 113.1(7) .
C1 N1 H1 106.7 .
C3 N1 H1 106.7 .
La1 N1 H1 106.7 .
C2 N2 La1 113.9(7) .
C2 N2 H2A 108.8 .
La1 N2 H2A 108.8 .
C2 N2 H2B 108.8 .
La1 N2 H2B 108.8 .
H2A N2 H2B 107.7 .
C4 N3 La1 116.1(7) .
C4 N3 H3A 108.3 .
La1 N3 H3A 108.3 .
C4 N3 H3B 108.3 .
La1 N3 H3B 108.3 .
H3A N3 H3B 107.4 .
C5A N4 C7B 122.5(14) .
C5A N4 C7A 111.8(12) .
C7B N4 C7A 30.0(12) .
C5A N4 C5B 32.2(17) .
C7B N4 C5B 118.1(13) .
C7A N4 C5B 126.2(15) .
C5A N4 La1 121.4(10) .
C7B N4 La1 116.0(10) .
C7A N4 La1 120.6(10) .
C5B N4 La1 113.0(11) .
C6 N5 La1 118.2(7) .
C6 N5 H5A 107.8 .
La1 N5 H5A 107.8 .
C6 N5 H5B 107.8 .
La1 N5 H5B 107.8 .
H5A N5 H5B 107.1 .
C8 N6 La1 120.0(7) .
C8 N6 H6A 107.3 .
La1 N6 H6A 107.3 .
C8 N6 H6B 107.3 .
La1 N6 H6B 107.3 .
H6A N6 H6B 106.9 .
N1 C1 C2 109.9(10) .
N1 C1 H1A 109.7 .
C2 C1 H1A 109.7 .
N1 C1 H1B 109.7 .
C2 C1 H1B 109.7 .
H1A C1 H1B 108.2 .
N2 C2 C1 111.6(10) .
N2 C2 H2C 109.3 .
C1 C2 H2C 109.3 .
N2 C2 H2D 109.3 .
C1 C2 H2D 109.3 .
H2C C2 H2D 108.0 .
C4 C3 N1 111.3(9) .
C4 C3 H3C 109.4 .
N1 C3 H3C 109.4 .
C4 C3 H3D 109.4 .
N1 C3 H3D 109.4 .
H3C C3 H3D 108.0 .
N3 C4 C3 109.8(10) .
N3 C4 H4A 109.7 .
C3 C4 H4A 109.7 .
N3 C4 H4B 109.7 .
C3 C4 H4B 109.7 .
H4A C4 H4B 108.2 .
N4 C5A C6 114.8(14) .
C6 C5B N4 115.0(16) .
C5B C6 N5 111.6(14) .
C5B C6 C5A 32.0(17) .
N5 C6 C5A 118.5(12) .
N4 C7A C8 112.3(13) .
N4 C7B C8 114.0(15) .
N6 C8 C7B 115.2(12) .
N6 C8 C7A 118.4(13) .
C7B C8 C7A 29.3(12) .

loop_
_geom_bond_atom_site_label_1
_geom_bond_atom_site_label_2
_geom_bond_distance
_geom_bond_site_symmetry_2
As1 Se4 2.2975(14) .
As1 Se2 2.3041(14) .
As1 Se3 2.3049(14) .
As1 Se1 2.3128(14) .
Se1 La1 3.1757(12) .
Se2 La1 3.1977(12) .
Se3 La1 3.3361(12) 1_655
La1 N6 2.661(9) .
La1 N3 2.673(8) .
La1 N4 2.683(9) .
La1 N2 2.697(8) .
La1 N1 2.704(9) .
La1 N5 2.722(9) .
La1 Se3 3.3361(12) 1_455
N1 C1 1.455(14) .
N1 C3 1.511(14) .
N1 H1 0.9100 .
N2 C2 1.474(14) .
N2 H2A 0.9000 .
N2 H2B 0.9000 .
N3 C4 1.438(13) .
N3 H3A 0.9000 .
N3 H3B 0.9000 .
N4 C5A 1.444(16) .
N4 C7B 1.444(17) .
N4 C7A 1.464(17) .
N4 C5B 1.475(17) .
N5 C6 1.470(14) .
N5 H5A 0.9000 .
N5 H5B 0.9000 .
N6 C8 1.432(14) .
N6 H6A 0.9000 .
N6 H6B 0.9000 .
C1 C2 1.482(17) .
C1 H1A 0.9700 .
C1 H1B 0.9700 .
C2 H2C 0.9700 .
C2 H2D 0.9700 .
C3 C4 1.474(16) .
C3 H3C 0.9700 .
C3 H3D 0.9700 .
C4 H4A 0.9700 .
C4 H4B 0.9700 .
C5A C6 1.489(17) .
C5B C6 1.454(18) .
C7A C8 1.493(17) .
C7B C8 1.484(18) .

loop_
_geom_hbond_atom_site_label_D
_geom_hbond_atom_site_label_H
_geom_hbond_atom_site_label_A
_geom_hbond_distance_DH
_geom_hbond_distance_HA
_geom_hbond_distance_DA
_geom_hbond_angle_DHA
_geom_hbond_site_symmetry_A
N1 H1 Se4 0.91 2.69 3.520(9) 151.9 1_455
N2 H2B Se3 0.90 2.93 3.627(9) 135.1 6_566
N3 H3A Se4 0.90 2.66 3.553(9) 171.3 .
N3 H3B Se4 0.90 2.69 3.511(9) 152.2 8_556
N5 H5A Se4 0.90 2.74 3.614(9) 165.7 1_455
N6 H6B Se1 0.90 2.83 3.679(10) 158.6 6_566

loop_
_geom_torsion_atom_site_label_1
_geom_torsion_atom_site_label_2
_geom_torsion_atom_site_label_3
_geom_torsion_atom_site_label_4
_geom_torsion
_geom_torsion_site_symmetry_1
_geom_torsion_site_symmetry_4
Se4 As1 Se1 La1 99.19(5) . .
Se2 As1 Se1 La1 -19.07(5) . .
Se3 As1 Se1 La1 -138.17(5) . .
Se4 As1 Se2 La1 -100.13(5) . .
Se3 As1 Se2 La1 135.72(5) . .
Se1 As1 Se2 La1 18.93(5) . .
Se4 As1 Se3 La1 -5.94(8) . 1_655
Se2 As1 Se3 La1 117.32(6) . 1_655
Se1 As1 Se3 La1 -128.34(5) . 1_655
As1 Se1 La1 N6 94.0(2) . .
As1 Se1 La1 N3 -64.6(2) . .
As1 Se1 La1 N4 55.8(2) . .
As1 Se1 La1 N2 170.8(2) . .
As1 Se1 La1 N1 -127.27(19) . .
As1 Se1 La1 N5 -46.9(4) . .
As1 Se1 La1 Se2 14.06(4) . .
As1 Se1 La1 Se3 153.27(4) . 1_455
As1 Se2 La1 N6 -95.9(2) . .
As1 Se2 La1 N3 66.3(2) . .
As1 Se2 La1 N4 -161.70(18) . .
As1 Se2 La1 N2 -44.3(3) . .
As1 Se2 La1 N1 54.2(3) . .
As1 Se2 La1 N5 137.45(19) . .
As1 Se2 La1 Se1 -14.12(4) . .
As1 Se2 La1 Se3 -146.60(5) . 1_455
N6 La1 N1 C1 32.2(9) . .
N3 La1 N1 C1 -114.8(8) . .
N4 La1 N1 C1 135.3(7) . .
N2 La1 N1 C1 24.6(7) . .
N5 La1 N1 C1 171.5(8) . .
Se1 La1 N1 C1 -41.1(8) . .
Se2 La1 N1 C1 -101.9(8) . .
Se3 La1 N1 C1 91.7(8) 1_455 .
N6 La1 N1 C3 159.4(7) . .
N3 La1 N1 C3 12.4(7) . .
N4 La1 N1 C3 -97.5(7) . .
N2 La1 N1 C3 151.8(8) . .
N5 La1 N1 C3 -61.3(7) . .
Se1 La1 N1 C3 86.1(7) . .
Se2 La1 N1 C3 25.3(8) . .
Se3 La1 N1 C3 -141.1(7) 1_455 .
N6 La1 N2 C2 -168.6(8) . .
N3 La1 N2 C2 46.3(8) . .
N4 La1 N2 C2 -126.7(7) . .
N1 La1 N2 C2 6.1(7) . .
N5 La1 N2 C2 -43.8(9) . .
Se1 La1 N2 C2 108.3(7) . .
Se2 La1 N2 C2 138.7(7) . .
Se3 La1 N2 C2 -85.8(7) 1_455 .
N6 La1 N3 C4 -120.8(8) . .
N4 La1 N3 C4 150.4(7) . .
N2 La1 N3 C4 -22.7(9) . .
N1 La1 N3 C4 17.8(7) . .
N5 La1 N3 C4 109.2(8) . .
Se1 La1 N3 C4 -80.7(8) . .
Se2 La1 N3 C4 -153.2(8) . .
Se3 La1 N3 C4 57.9(9) 1_455 .
N6 La1 N4 C5A 161.9(19) . .
N3 La1 N4 C5A -56.5(19) . .
N2 La1 N4 C5A 116.1(18) . .
N1 La1 N4 C5A 29.3(19) . .
N5 La1 N4 C5A -11.8(18) . .
Se1 La1 N4 C5A -155.4(18) . .
Se2 La1 N4 C5A -114.3(18) . .
Se3 La1 N4 C5A 76.3(18) 1_455 .
N6 La1 N4 C7B -21.9(12) . .
N3 La1 N4 C7B 119.7(12) . .
N2 La1 N4 C7B -67.7(13) . .
N1 La1 N4 C7B -154.6(12) . .
N5 La1 N4 C7B 164.3(13) . .
Se1 La1 N4 C7B 20.7(13) . .
Se2 La1 N4 C7B 61.9(12) . .
Se3 La1 N4 C7B -107.6(12) 1_455 .
N6 La1 N4 C7A 11.9(14) . .
N3 La1 N4 C7A 153.5(14) . .
N2 La1 N4 C7A -34.0(15) . .
N1 La1 N4 C7A -120.8(14) . .
N5 La1 N4 C7A -161.9(15) . .
Se1 La1 N4 C7A 54.5(15) . .
Se2 La1 N4 C7A 95.7(14) . .
Se3 La1 N4 C7A -73.8(14) 1_455 .
N6 La1 N4 C5B -162.9(14) . .
N3 La1 N4 C5B -21.3(14) . .
N2 La1 N4 C5B 151.3(13) . .
N1 La1 N4 C5B 64.5(14) . .
N5 La1 N4 C5B 23.3(13) . .
Se1 La1 N4 C5B -120.2(13) . .
Se2 La1 N4 C5B -79.1(13) . .
Se3 La1 N4 C5B 111.4(13) 1_455 .
N6 La1 N5 C6 -6.8(11) . .
N3 La1 N5 C6 141.5(10) . .
N4 La1 N5 C6 0.1(9) . .
N2 La1 N5 C6 -109.9(10) . .
N1 La1 N5 C6 -153.9(10) . .
Se1 La1 N5 C6 123.5(9) . .
Se2 La1 N5 C6 68.3(9) . .
Se3 La1 N5 C6 -71.5(9) 1_455 .
N3 La1 N6 C8 -105.1(11) . .
N4 La1 N6 C8 3.2(10) . .
N2 La1 N6 C8 143.9(11) . .
N1 La1 N6 C8 136.8(10) . .
N5 La1 N6 C8 10.1(11) . .
Se1 La1 N6 C8 -144.8(10) . .
Se2 La1 N6 C8 -73.0(10) . .
Se3 La1 N6 C8 75.8(10) 1_455 .
C3 N1 C1 C2 178.4(10) . .
La1 N1 C1 C2 -54.1(12) . .
La1 N2 C2 C1 -36.3(12) . .
N1 C1 C2 N2 61.7(14) . .
C1 N1 C3 C4 84.8(13) . .
La1 N1 C3 C4 -41.3(12) . .
La1 N3 C4 C3 -46.5(12) . .
N1 C3 C4 N3 58.1(13) . .
C7B N4 C5A C6 -154(2) . .
C7A N4 C5A C6 174(2) . .
C5B N4 C5A C6 -62(2) . .
La1 N4 C5A C6 22(3) . .
C5A N4 C5B C6 65(2) . .
C7B N4 C5B C6 171.8(19) . .
C7A N4 C5B C6 137(2) . .
La1 N4 C5B C6 -48(2) . .
N4 C5B C6 N5 48(3) . .
N4 C5B C6 C5A -62(2) . .
La1 N5 C6 C5B -23.6(18) . .
La1 N5 C6 C5A 11(2) . .
N4 C5A C6 C5B 64(2) . .
N4 C5A C6 N5 -21(4) . .
C5A N4 C7A C8 -177(2) . .
C7B N4 C7A C8 65(2) . .
C5B N4 C7A C8 150(2) . .
La1 N4 C7A C8 -24(3) . .
C5A N4 C7B C8 -145(2) . .
C7A N4 C7B C8 -68(2) . .
C5B N4 C7B C8 177.9(19) . .
La1 N4 C7B C8 39(2) . .
La1 N6 C8 C7B 15.1(19) . .
La1 N6 C8 C7A -18(2) . .
N4 C7B C8 N6 -36(2) . .
N4 C7B C8 C7A 68(2) . .
N4 C7A C8 N6 27(3) . .
N4 C7A C8 C7B -65(2) . .
